data_8104340
loop_
_publ_author_name
'Ohmann, S.'
'Abs-Wurmbach, I.'
'Stuesser, N.'
'Westerholt, K.'
'Sabine, T.M.'

_publ_section_title
;
 The magnetic structure of braunite Mn2+ (Mn3+)6 O8 / Si O4
;
_journal_name_full 'Zeitschrift fuer Kristallographie (149,1979-)'
_journal_page_first 19
_journal_page_last 27
_journal_volume 213
_journal_year 1998
_chemical_formula_sum 'Mn7 O12 Si'
_chemical_name_systematic 'Mn7 O8 (Si O4)'
_space_group_IT_number 142
_symmetry_space_group_name_Hall '-I 4bd 2c'
_symmetry_space_group_name_H-M 'I 41/a c d :2'
_cell_angle_alpha 90
_cell_angle_beta 90
_cell_angle_gamma 90
_cell_formula_units_Z 8
_cell_length_a 9.367
_cell_length_b 9.367
_cell_length_c 18.58269
_cell_volume 1630.458
_citation_journal_id_ASTM ZEKRDZ
_cod_data_source_file Ohmann_ZEKRDZ_1998_1829.cif
_cod_data_source_block Mn7O12Si1
_cod_original_formula_sum 'Mn7 O12 Si1'
_cod_database_code 8104340

loop_
_symmetry_equiv_pos_as_xyz
x,y,z
-y+1/4,x+3/4,z+1/4
-x+1/2,-y,z+1/2
y+1/4,-x+1/4,z+3/4
x,-y,-z+1/2
y+1/4,x+3/4,-z+3/4
-x+1/2,y,-z
-y+1/4,-x+1/4,-z+1/4
-x,-y,-z
y-1/4,-x-3/4,-z-1/4
x-1/2,y,-z-1/2
-y-1/4,x-1/4,-z-3/4
-x,y,z-1/2
-y-1/4,-x-3/4,z-3/4
x-1/2,-y,z
y-1/4,x-1/4,z-1/4
x+1/2,y+1/2,z+1/2
-y+3/4,x+5/4,z+3/4
-x+1,-y+1/2,z+1
y+3/4,-x+3/4,z+5/4
x+1/2,-y+1/2,-z+1
y+3/4,x+5/4,-z+5/4
-x+1,y+1/2,-z+1/2
-y+3/4,-x+3/4,-z+3/4
-x+1/2,-y+1/2,-z+1/2
y+1/4,-x-1/4,-z+1/4
x,y+1/2,-z
-y+1/4,x+1/4,-z-1/4
-x+1/2,y+1/2,z
-y+1/4,-x-1/4,z-1/4
x,-y+1/2,z+1/2
y+1/4,x+1/4,z+1/4

loop_
_atom_site_label
_atom_site_type_symbol
_atom_site_fract_x
_atom_site_fract_y
_atom_site_fract_z
_atom_site_occupancy
_atom_site_U_iso_or_equiv
O2 O-2 0.1459 0.0744 0.0554 1 0.0
Si1 Si+4 0 0.25 0.375 1 0.0
Mn4 Mn+3 0.2318 0.4818 0.125 1 0.0
O1 O-2 0.1522 0.8537 0.9455 1 0.0
Mn1 Mn+2 0 0.25 0.125 1 0.0
Mn2 Mn+3 0 0 0 1 0.0
Mn3 Mn+3 0.0338 0 0.25 1 0.0
O3 O-2 0.0798 0.1363 0.9252 1 0.0
